data_2242081
loop_
_publ_author_name
'Djafri, Ahmed'
'Chouaih, Abdelkader'
'Daran, Jean-Claude'
'Djafri, Ayada'
'Hamzaoui, Fodil'

_publ_section_title
;
 Crystal and molecular structure of
 (2<i>Z</i>,5<i>Z</i>)-3-(2-methoxyphenyl)-2-[(2-methoxyphenyl)imino]-5-(4-nitrobenzylidene)thiazolidin-4-one
;
_journal_coeditor_code XU5900
_journal_issue 4
_journal_name_full 'Acta Crystallographica Section E'
_journal_page_first 511
_journal_page_last 514
_journal_paper_doi 10.1107/S2056989017003218
_journal_volume 73
_journal_year 2017
_chemical_formula_iupac 'C24 H19 N3 O5 S'
_chemical_formula_moiety 'C24 H19 N3 O5 S'
_chemical_formula_sum 'C24 H19 N3 O5 S'
_chemical_formula_weight 461.48
_chemical_name_systematic
(2<i>Z</i>,5<i>Z</i>)-3-(2-Methoxyphenyl)-2-[(2-methoxyphenyl)imino]-5-(4-nitrobenzylidene)thiazolidin-4-one
_space_group_crystal_system monoclinic
_space_group_IT_number 14
_space_group_name_Hall '-P 2ybc'
_space_group_name_H-M_alt 'P 1 21/c 1'
_symmetry_space_group_name_Hall '-P 2ybc'
_symmetry_space_group_name_H-M 'P 1 21/c 1'
_atom_sites_solution_hydrogens geom
_audit_creation_method SHELXL-2014/7
_cell_angle_alpha 90
_cell_angle_beta 98.601(2)
_cell_angle_gamma 90
_cell_formula_units_Z 4
_cell_length_a 15.6096(4)
_cell_length_b 8.8817(2)
_cell_length_c 15.8973(4)
_cell_measurement_reflns_used 100
_cell_measurement_temperature 173(2)
_cell_measurement_theta_max 29
_cell_measurement_theta_min 2
_cell_volume 2179.21(9)
_computing_cell_refinement
;
DENZO and SCALEPACK (Otwinowski & Minor, 1997)
;
_computing_data_collection
;
KappaCCD (Nonius, 1998)
;
_computing_data_reduction
;
DENZO and SCALEPACK (Otwinowski & Minor, 1997)
;
_computing_molecular_graphics
;
ORTEP-3 for Windows (Farrugia, 2012) and
Mercury (Macrae <i>et al.</i>,  2006)
;
_computing_structure_refinement
;
SHELXL2014 (Sheldrick, 2015)
;
_computing_structure_solution
;
SHELXS97 (Sheldrick, 2008)
;
_diffrn_ambient_temperature 173(2)
_diffrn_measured_fraction_theta_full 0.998
_diffrn_measured_fraction_theta_max 0.919
_diffrn_measurement_device_type 'Nonius Kappa CCD'
_diffrn_measurement_method \q/2\q
_diffrn_radiation_type MoK\a
_diffrn_radiation_wavelength 0.71073
_diffrn_reflns_av_R_equivalents 0.0310
_diffrn_reflns_limit_h_max 22
_diffrn_reflns_limit_h_min -22
_diffrn_reflns_limit_k_max 11
_diffrn_reflns_limit_k_min -12
_diffrn_reflns_limit_l_max 22
_diffrn_reflns_limit_l_min -21
_diffrn_reflns_number 29723
_diffrn_reflns_theta_full 25.000
_diffrn_reflns_theta_max 31.089
_diffrn_reflns_theta_min 3.032
_exptl_absorpt_coefficient_mu 0.191
_exptl_absorpt_correction_T_max 0.919
_exptl_absorpt_correction_T_min 0.856
_exptl_absorpt_correction_type psi-scan
_exptl_absorpt_process_details
;
(North <i>et al.</i>,  1968)
;
_exptl_crystal_colour colourless
_exptl_crystal_density_diffrn 1.407
_exptl_crystal_description prism
_exptl_crystal_F_000 960
_exptl_crystal_size_max 0.580
_exptl_crystal_size_mid 0.210
_exptl_crystal_size_min 0.200
_refine_diff_density_max 0.427
_refine_diff_density_min -0.288
_refine_ls_extinction_method none
_refine_ls_goodness_of_fit_ref 1.025
_refine_ls_hydrogen_treatment constr
_refine_ls_matrix_type full
_refine_ls_number_parameters 300
_refine_ls_number_reflns 6435
_refine_ls_number_restraints 0
_refine_ls_restrained_S_all 1.025
_refine_ls_R_factor_all 0.0565
_refine_ls_R_factor_gt 0.0406
_refine_ls_shift/su_max 0.000
_refine_ls_shift/su_mean 0.000
_refine_ls_structure_factor_coef Fsqd
_refine_ls_weighting_details 'w=1/[\s^2^(Fo^2^)+(0.0467P)^2^+0.9373P] where P=(Fo^2^+2Fc^2^)/3'
_refine_ls_weighting_scheme calc
_refine_ls_wR_factor_gt 0.0971
_refine_ls_wR_factor_ref 0.1066
_reflns_number_gt 5119
_reflns_number_total 6435
_reflns_threshold_expression 'I > 2\s(I)'
_cod_data_source_file xu5900sup1.cif
_cod_data_source_block I
_cod_database_code 2242081
_shelx_space_group_comment
;
The symmetry employed for this shelxl refinement is uniquely defined
by the following loop, which should always be used as a source of
symmetry information in preference to the above space-group names.
They are only intended as comments.
;
_shelx_estimated_absorpt_t_min 0.897
_shelx_estimated_absorpt_t_max 0.963

loop_
_symmetry_equiv_pos_as_xyz
'x, y, z'
'-x, y+1/2, -z+1/2'
'-x, -y, -z'
'x, -y-1/2, z-1/2'

loop_
_atom_site_type_symbol
_atom_site_label
_atom_site_fract_x
_atom_site_fract_y
_atom_site_fract_z
_atom_site_U_iso_or_equiv
_atom_site_adp_type
_atom_site_calc_flag
_atom_site_occupancy
S S1 0.18342(2) 0.24406(4) 0.20047(2) 0.02336(9) Uani d 1
O O1 -0.09228(8) -0.40177(12) 0.13728(8) 0.0385(3) Uani d 1
N N1 -0.12541(8) -0.30589(14) 0.08755(8) 0.0284(3) Uani d 1
C C1 -0.08817(8) -0.15360(15) 0.09366(8) 0.0233(3) Uani d 1
C C2 -0.01765(9) -0.12471(16) 0.15533(9) 0.0281(3) Uani d 1
H H2 0.0060 -0.2015 0.1935 0.034 Uiso calc 1
O O2 -0.18878(8) -0.32885(13) 0.03293(8) 0.0398(3) Uani d 1
N N2 0.21145(7) 0.51326(12) 0.14588(7) 0.0197(2) Uani d 1
C C3 0.01769(9) 0.01841(16) 0.16020(9) 0.0281(3) Uani d 1
H H3 0.0656 0.0402 0.2027 0.034 Uiso calc 1
O O3 0.08023(6) 0.58248(11) 0.07287(7) 0.0285(2) Uani d 1
N N3 0.33242(7) 0.41049(12) 0.22794(7) 0.0243(2) Uani d 1
C C4 -0.01599(8) 0.13165(14) 0.10343(8) 0.0208(2) Uani d 1
O O4 0.23121(8) 0.72664(12) 0.26528(7) 0.0359(3) Uani d 1
C C5 -0.08835(8) 0.09794(15) 0.04270(9) 0.0240(3) Uani d 1
H H5 -0.1128 0.1742 0.0046 0.029 Uiso calc 1
O O5 0.45456(6) 0.24066(12) 0.17337(7) 0.0299(2) Uani d 1
C C6 -0.12451(9) -0.04434(16) 0.03746(9) 0.0263(3) Uani d 1
H H6 -0.1733 -0.0666 -0.0039 0.032 Uiso calc 1
C C7 0.02086(8) 0.28231(14) 0.10052(8) 0.0215(2) Uani d 1
H H7 -0.0160 0.3543 0.0692 0.026 Uiso calc 1
C C8 0.09867(8) 0.33479(14) 0.13522(8) 0.0196(2) Uani d 1
C C10 0.25405(8) 0.39911(13) 0.19484(8) 0.0186(2) Uani d 1
C C24 0.52583(11) 0.1648(2) 0.14553(11) 0.0417(4) Uani d 1
H H24A 0.5792 0.1890 0.1839 0.063 Uiso calc 1
H H24B 0.5313 0.1974 0.0877 0.063 Uiso calc 1
H H24C 0.5159 0.0559 0.1459 0.063 Uiso calc 1
C C22 0.44054(8) 0.21301(15) 0.25472(9) 0.0248(3) Uani d 1
C C21 0.48700(9) 0.11030(17) 0.30961(10) 0.0320(3) Uani d 1
H H21 0.5336 0.0556 0.2922 0.038 Uiso calc 1
C C20 0.46488(11) 0.0882(2) 0.38997(11) 0.0401(4) Uani d 1
H H20 0.4965 0.0174 0.4272 0.048 Uiso calc 1
C C19 0.39771(11) 0.1670(2) 0.41689(11) 0.0400(4) Uani d 1
H H19 0.3829 0.1502 0.4720 0.048 Uiso calc 1
C C17 0.37238(8) 0.29463(15) 0.28143(9) 0.0240(3) Uani d 1
C C9 0.12547(8) 0.48965(14) 0.11388(8) 0.0197(2) Uani d 1
C C16 0.26397(9) 0.76094(15) 0.19277(9) 0.0252(3) Uani d 1
C C23 0.23024(13) 0.8433(2) 0.32592(11) 0.0458(4) Uani d 1
H H23A 0.2899 0.8730 0.3479 0.069 Uiso calc 1
H H23B 0.2016 0.8074 0.3729 0.069 Uiso calc 1
H H23C 0.1986 0.9302 0.2989 0.069 Uiso calc 1
C C15 0.30410(9) 0.89616(16) 0.17808(10) 0.0316(3) Uani d 1
H H15 0.3118 0.9722 0.2206 0.038 Uiso calc 1
C C14 0.33285(10) 0.91874(18) 0.10035(12) 0.0383(4) Uani d 1
H H14 0.3593 1.0118 0.0898 0.046 Uiso calc 1
C C13 0.32383(10) 0.80902(19) 0.03814(11) 0.0374(3) Uani d 1
H H13 0.3438 0.8260 -0.0146 0.045 Uiso calc 1
C C12 0.28481(9) 0.67286(16) 0.05420(9) 0.0278(3) Uani d 1
H H12 0.2790 0.5954 0.0125 0.033 Uiso calc 1
C C11 0.25487(8) 0.65060(14) 0.13014(8) 0.0206(2) Uani d 1
C C18 0.35185(9) 0.27144(18) 0.36216(10) 0.0324(3) Uani d 1
H H18 0.3061 0.3272 0.3805 0.039 Uiso calc 1

loop_
_atom_site_aniso_label
_atom_site_aniso_U_11
_atom_site_aniso_U_22
_atom_site_aniso_U_33
_atom_site_aniso_U_12
_atom_site_aniso_U_13
_atom_site_aniso_U_23
S1 0.02100(15) 0.01858(15) 0.02879(17) -0.00265(11) -0.00189(11) 0.00798(12)
O1 0.0485(7) 0.0222(5) 0.0483(7) -0.0063(5) 0.0185(5) 0.0037(5)
N1 0.0334(6) 0.0233(6) 0.0326(6) -0.0093(5) 0.0178(5) -0.0068(5)
C1 0.0274(6) 0.0189(6) 0.0256(6) -0.0076(5) 0.0106(5) -0.0033(5)
C2 0.0321(7) 0.0236(7) 0.0280(7) -0.0056(5) 0.0027(5) 0.0064(5)
O2 0.0416(6) 0.0358(6) 0.0428(6) -0.0193(5) 0.0092(5) -0.0119(5)
N2 0.0196(5) 0.0146(5) 0.0239(5) -0.0008(4) -0.0003(4) 0.0028(4)
C3 0.0294(7) 0.0260(7) 0.0262(6) -0.0074(5) -0.0044(5) 0.0061(5)
O3 0.0240(4) 0.0207(5) 0.0372(5) -0.0010(4) -0.0066(4) 0.0082(4)
N3 0.0198(5) 0.0196(5) 0.0324(6) 0.0004(4) 0.0005(4) 0.0051(4)
C4 0.0205(5) 0.0201(6) 0.0218(6) -0.0033(4) 0.0031(4) 0.0011(5)
O4 0.0530(7) 0.0298(6) 0.0261(5) 0.0006(5) 0.0101(5) -0.0058(4)
C5 0.0210(6) 0.0232(6) 0.0268(6) -0.0017(5) 0.0002(5) 0.0019(5)
O5 0.0278(5) 0.0295(5) 0.0319(5) 0.0047(4) 0.0031(4) 0.0023(4)
C6 0.0230(6) 0.0275(7) 0.0276(6) -0.0062(5) 0.0014(5) -0.0028(5)
C7 0.0220(6) 0.0193(6) 0.0224(6) -0.0016(4) 0.0008(4) 0.0027(5)
C8 0.0211(5) 0.0171(6) 0.0200(5) 0.0000(4) 0.0008(4) 0.0024(4)
C10 0.0199(5) 0.0154(5) 0.0206(6) -0.0003(4) 0.0030(4) 0.0011(4)
C24 0.0321(8) 0.0496(10) 0.0443(9) 0.0073(7) 0.0087(7) -0.0022(8)
C22 0.0201(6) 0.0221(6) 0.0302(7) -0.0014(5) -0.0026(5) 0.0013(5)
C21 0.0251(6) 0.0283(7) 0.0399(8) 0.0060(5) -0.0038(6) 0.0039(6)
C20 0.0360(8) 0.0399(9) 0.0407(9) 0.0069(7) -0.0065(6) 0.0145(7)
C19 0.0365(8) 0.0484(10) 0.0342(8) 0.0019(7) 0.0019(6) 0.0147(7)
C17 0.0179(5) 0.0201(6) 0.0322(7) -0.0014(4) -0.0028(5) 0.0049(5)
C9 0.0197(5) 0.0181(6) 0.0204(6) -0.0013(4) 0.0002(4) 0.0005(4)
C16 0.0245(6) 0.0209(6) 0.0287(6) 0.0022(5) -0.0003(5) -0.0001(5)
C23 0.0633(11) 0.0397(9) 0.0350(9) 0.0094(8) 0.0090(8) -0.0132(7)
C15 0.0308(7) 0.0183(6) 0.0430(8) -0.0021(5) -0.0029(6) -0.0033(6)
C14 0.0310(7) 0.0261(7) 0.0564(10) -0.0091(6) 0.0025(7) 0.0095(7)
C13 0.0379(8) 0.0373(9) 0.0390(8) -0.0073(7) 0.0125(6) 0.0106(7)
C12 0.0289(6) 0.0266(7) 0.0291(7) -0.0011(5) 0.0076(5) 0.0032(5)
C11 0.0195(5) 0.0167(6) 0.0246(6) -0.0006(4) 0.0003(4) 0.0020(5)
C18 0.0246(6) 0.0359(8) 0.0364(8) 0.0016(6) 0.0037(5) 0.0068(6)

loop_
_atom_type_symbol
_atom_type_description
_atom_type_scat_dispersion_real
_atom_type_scat_dispersion_imag
_atom_type_scat_source
C C 0.0033 0.0016 'International Tables Vol C Tables 4.2.6.8 and 6.1.1.4'
H H 0.0000 0.0000 'International Tables Vol C Tables 4.2.6.8 and 6.1.1.4'
N N 0.0061 0.0033 'International Tables Vol C Tables 4.2.6.8 and 6.1.1.4'
O O 0.0106 0.0060 'International Tables Vol C Tables 4.2.6.8 and 6.1.1.4'
S S 0.1246 0.1234 'International Tables Vol C Tables 4.2.6.8 and 6.1.1.4'

loop_
_geom_angle_atom_site_label_1
_geom_angle_atom_site_label_2
_geom_angle_atom_site_label_3
_geom_angle
C8 S1 C10 91.89(6)
O1 N1 O2 123.91(12)
O1 N1 C1 118.25(12)
O2 N1 C1 117.84(13)
C6 C1 C2 122.26(12)
C6 C1 N1 118.91(12)
C2 C1 N1 118.83(12)
C3 C2 C1 118.57(13)
C3 C2 H2 120.7
C1 C2 H2 120.7
C9 N2 C10 117.06(10)
C9 N2 C11 121.60(10)
C10 N2 C11 121.34(10)
C2 C3 C4 121.06(12)
C2 C3 H3 119.5
C4 C3 H3 119.5
C10 N3 C17 120.27(11)
C3 C4 C5 118.42(12)
C3 C4 C7 124.55(11)
C5 C4 C7 116.99(11)
C16 O4 C23 117.08(13)
C6 C5 C4 121.06(12)
C6 C5 H5 119.5
C4 C5 H5 119.5
C22 O5 C24 116.85(12)
C5 C6 C1 118.61(12)
C5 C6 H6 120.7
C1 C6 H6 120.7
C8 C7 C4 130.00(12)
C8 C7 H7 115.0
C4 C7 H7 115.0
C7 C8 C9 119.66(11)
C7 C8 S1 129.92(10)
C9 C8 S1 110.27(8)
N3 C10 N2 121.98(11)
N3 C10 S1 127.75(10)
N2 C10 S1 110.27(8)
O5 C24 H24A 109.5
O5 C24 H24B 109.5
H24A C24 H24B 109.5
O5 C24 H24C 109.5
H24A C24 H24C 109.5
H24B C24 H24C 109.5
O5 C22 C21 124.77(13)
O5 C22 C17 115.42(11)
C21 C22 C17 119.79(13)
C20 C21 C22 119.56(14)
C20 C21 H21 120.2
C22 C21 H21 120.2
C19 C20 C21 121.28(14)
C19 C20 H20 119.4
C21 C20 H20 119.4
C20 C19 C18 119.12(15)
C20 C19 H19 120.4
C18 C19 H19 120.4
C18 C17 C22 119.63(12)
C18 C17 N3 121.45(13)
C22 C17 N3 118.57(12)
O3 C9 N2 123.54(11)
O3 C9 C8 126.13(11)
N2 C9 C8 110.31(10)
O4 C16 C11 115.92(12)
O4 C16 C15 124.77(13)
C11 C16 C15 119.31(13)
O4 C23 H23A 109.5
O4 C23 H23B 109.5
H23A C23 H23B 109.5
O4 C23 H23C 109.5
H23A C23 H23C 109.5
H23B C23 H23C 109.5
C16 C15 C14 119.15(14)
C16 C15 H15 120.4
C14 C15 H15 120.4
C13 C14 C15 121.52(14)
C13 C14 H14 119.2
C15 C14 H14 119.2
C14 C13 C12 118.78(14)
C14 C13 H13 120.6
C12 C13 H13 120.6
C11 C12 C13 120.09(14)
C11 C12 H12 120.0
C13 C12 H12 120.0
C12 C11 C16 121.13(12)
C12 C11 N2 120.51(12)
C16 C11 N2 118.35(12)
C17 C18 C19 120.61(14)
C17 C18 H18 119.7
C19 C18 H18 119.7

loop_
_geom_bond_atom_site_label_1
_geom_bond_atom_site_label_2
_geom_bond_distance
S1 C8 1.7507(12)
S1 C10 1.7747(12)
O1 N1 1.2229(17)
N1 O2 1.2317(16)
N1 C1 1.4696(17)
C1 C6 1.3821(19)
C1 C2 1.3841(19)
C2 C3 1.3833(19)
C2 H2 0.9500
N2 C9 1.3783(15)
N2 C10 1.3860(15)
N2 C11 1.4355(16)
C3 C4 1.4001(18)
C3 H3 0.9500
O3 C9 1.2107(15)
N3 C10 1.2613(16)
N3 C17 1.4186(16)
C4 C5 1.4040(17)
C4 C7 1.4600(17)
O4 C16 1.3636(18)
O4 C23 1.4169(19)
C5 C6 1.3814(19)
C5 H5 0.9500
O5 C22 1.3658(17)
O5 C24 1.4265(19)
C6 H6 0.9500
C7 C8 1.3404(17)
C7 H7 0.9500
C8 C9 1.4914(17)
C24 H24A 0.9800
C24 H24B 0.9800
C24 H24C 0.9800
C22 C21 1.3893(18)
C22 C17 1.4046(19)
C21 C20 1.386(2)
C21 H21 0.9500
C20 C19 1.381(3)
C20 H20 0.9500
C19 C18 1.394(2)
C19 H19 0.9500
C17 C18 1.384(2)
C16 C11 1.3891(18)
C16 C15 1.3903(19)
C23 H23A 0.9800
C23 H23B 0.9800
C23 H23C 0.9800
C15 C14 1.391(2)
C15 H15 0.9500
C14 C13 1.381(2)
C14 H14 0.9500
C13 C12 1.395(2)
C13 H13 0.9500
C12 C11 1.3724(19)
C12 H12 0.9500
C18 H18 0.9500

loop_
_geom_hbond_atom_site_label_D
_geom_hbond_atom_site_label_H
_geom_hbond_atom_site_label_A
_geom_hbond_site_symmetry_A
_geom_hbond_distance_DH
_geom_hbond_distance_HA
_geom_hbond_distance_DA
_geom_hbond_angle_DHA
C3 H3 S1 . 0.95 2.58 3.2594(14) 128.2
C3 H3 O1 2 0.95 2.57 3.3320(18) 137.7
C5 H5 O3 3_565 0.95 2.58 3.3938(17) 144.5
C7 H7 O3 3_565 0.95 2.40 3.1982(15) 141.9
C21 H21 N3 2_645 0.95 2.52 3.4576(19) 170.4
C23 H23C O1 2_565 0.98 2.55 3.238(2) 126.9

loop_
_geom_torsion_atom_site_label_1
_geom_torsion_atom_site_label_2
_geom_torsion_atom_site_label_3
_geom_torsion_atom_site_label_4
_geom_torsion
O1 N1 C1 C6 179.51(12)
O2 N1 C1 C6 -1.12(18)
O1 N1 C1 C2 -0.23(18)
O2 N1 C1 C2 179.14(13)
C6 C1 C2 C3 -0.4(2)
N1 C1 C2 C3 179.33(13)
C1 C2 C3 C4 -0.9(2)
C2 C3 C4 C5 1.8(2)
C2 C3 C4 C7 -175.75(13)
C3 C4 C5 C6 -1.5(2)
C7 C4 C5 C6 176.26(13)
C4 C5 C6 C1 0.3(2)
C2 C1 C6 C5 0.7(2)
N1 C1 C6 C5 -179.01(12)
C3 C4 C7 C8 14.9(2)
C5 C4 C7 C8 -162.70(14)
C4 C7 C8 C9 172.27(13)
C4 C7 C8 S1 -2.9(2)
C10 S1 C8 C7 172.24(13)
C10 S1 C8 C9 -3.25(9)
C17 N3 C10 N2 176.56(12)
C17 N3 C10 S1 -4.5(2)
C9 N2 C10 N3 -179.07(12)
C11 N2 C10 N3 0.23(19)
C9 N2 C10 S1 1.80(14)
C11 N2 C10 S1 -178.90(9)
C8 S1 C10 N3 -178.06(13)
C8 S1 C10 N2 1.01(9)
C24 O5 C22 C21 -4.2(2)
C24 O5 C22 C17 177.21(13)
O5 C22 C21 C20 -177.81(14)
C17 C22 C21 C20 0.7(2)
C22 C21 C20 C19 -0.4(2)
C21 C20 C19 C18 -0.5(3)
O5 C22 C17 C18 178.38(12)
C21 C22 C17 C18 -0.3(2)
O5 C22 C17 N3 -8.25(17)
C21 C22 C17 N3 173.07(12)
C10 N3 C17 C18 -71.58(18)
C10 N3 C17 C22 115.18(15)
C10 N2 C9 O3 177.23(12)
C11 N2 C9 O3 -2.1(2)
C10 N2 C9 C8 -4.25(15)
C11 N2 C9 C8 176.45(11)
C7 C8 C9 O3 7.2(2)
S1 C8 C9 O3 -176.77(12)
C7 C8 C9 N2 -171.26(12)
S1 C8 C9 N2 4.76(13)
C23 O4 C16 C11 -172.66(13)
C23 O4 C16 C15 6.8(2)
O4 C16 C15 C14 -178.36(13)
C11 C16 C15 C14 1.1(2)
C16 C15 C14 C13 -1.2(2)
C15 C14 C13 C12 0.1(2)
C14 C13 C12 C11 1.1(2)
C13 C12 C11 C16 -1.1(2)
C13 C12 C11 N2 177.44(13)
O4 C16 C11 C12 179.55(12)
C15 C16 C11 C12 0.03(19)
O4 C16 C11 N2 0.94(17)
C15 C16 C11 N2 -178.58(12)
C9 N2 C11 C12 -79.97(16)
C10 N2 C11 C12 100.76(15)
C9 N2 C11 C16 98.65(14)
C10 N2 C11 C16 -80.62(15)
C22 C17 C18 C19 -0.5(2)
N3 C17 C18 C19 -173.70(14)
C20 C19 C18 C17 0.9(2)

_cod_database_fobs_code 2242081
